data_2021713
loop_
_publ_author_name
'Priya Vadhana, K. T.'
'Parveen, S.'
'Ushadevi, B.'
'Selvakumar, R.'
'Sangeetha, S.'
'Vairam, S.'

_publ_section_title
;
 New barium, strontium and strontium-doped barium squarates: synthesis,
 crystal structures and DNA/BSA binding, antioxidant and <i>in vitro</i>
 cytotoxicity studies
;
_journal_coeditor_code LF3099
_journal_issue 8
_journal_name_full 'Acta Crystallographica Section C'
_journal_page_first
;
;
_journal_paper_doi 10.1107/S2053229619009082
_journal_volume 75
_journal_year 2019
_chemical_formula_iupac '[Ba (C4 O4) (H2 O)3], H2 O'
_chemical_formula_moiety 'C4 H6 Ba O7, H2 O'
_chemical_formula_sum 'C4 H8 Ba O8'
_chemical_formula_weight 321.44
_chemical_name_systematic
;
Poly[[triaqua(\m-1,2-dioxocyclobut-3-ene-1,2-diolato)barium] monohydrate]
;
_space_group_crystal_system triclinic
_space_group_IT_number 2
_space_group_name_Hall '-P 1'
_space_group_name_H-M_alt 'P -1'
_symmetry_space_group_name_Hall '-P 1'
_symmetry_space_group_name_H-M 'P -1'
_atom_sites_solution_hydrogens difmap
_audit_creation_method SHELXL-2014/7
_cell_angle_alpha 95.146(8)
_cell_angle_beta 106.652(8)
_cell_angle_gamma 108.317(7)
_cell_formula_units_Z 2
_cell_length_a 6.82160(10)
_cell_length_b 8.18150(10)
_cell_length_c 8.80830(10)
_cell_measurement_reflns_used 9964
_cell_measurement_temperature 296(2)
_cell_measurement_theta_max 34.80
_cell_measurement_theta_min 2.62
_cell_volume 438.30(4)
_computing_cell_refinement
;
APEX2 and SAINT (Bruker, 2004)
;
_computing_data_collection
;
APEX2 (Bruker, 2004)
;
_computing_data_reduction
;
SAINT and XPREP (Bruker, 2004)
;
_computing_molecular_graphics
;
ORTEP-3 (Farrugia, 2012) and Mercury (Macrae <i>et al.</i>,
2008)
;
_computing_publication_material
;
SHELXL2014 (Sheldrick, 2015b)
;
_computing_structure_refinement
;
SHELXL2014 (Sheldrick, 2015b)
;
_computing_structure_solution
;
SHELXT2014 (Sheldrick, 2015a)
;
_diffrn_ambient_temperature 296(2)
_diffrn_measured_fraction_theta_full 1.000
_diffrn_measured_fraction_theta_max 0.990
_diffrn_measurement_device_type 'Bruker Kappa APEXII CCD'
_diffrn_measurement_method '\w and \f scan'
_diffrn_radiation_monochromator graphite
_diffrn_radiation_source 'fine-focus sealed tube'
_diffrn_radiation_type MoK\a
_diffrn_radiation_wavelength 0.71073
_diffrn_reflns_av_R_equivalents 0.0474
_diffrn_reflns_av_unetI/netI 0.0352
_diffrn_reflns_limit_h_max 10
_diffrn_reflns_limit_h_min -9
_diffrn_reflns_limit_k_max 12
_diffrn_reflns_limit_k_min -12
_diffrn_reflns_limit_l_max 13
_diffrn_reflns_limit_l_min -13
_diffrn_reflns_number 17140
_diffrn_reflns_theta_full 25.242
_diffrn_reflns_theta_max 31.999
_diffrn_reflns_theta_min 2.462
_exptl_absorpt_coefficient_mu 4.545
_exptl_absorpt_correction_T_max 0.7451
_exptl_absorpt_correction_T_min 0.5472
_exptl_absorpt_correction_type multi-scan
_exptl_absorpt_process_details
;
(SADABS; Bruker, 2004)
;
_exptl_crystal_colour colourless
_exptl_crystal_density_diffrn 2.436
_exptl_crystal_description BLOCK
_exptl_crystal_F_000 304
_exptl_crystal_size_max 0.100
_exptl_crystal_size_mid 0.100
_exptl_crystal_size_min 0.050
_refine_diff_density_max 1.102
_refine_diff_density_min -0.860
_refine_ls_extinction_method none
_refine_ls_goodness_of_fit_ref 1.136
_refine_ls_hydrogen_treatment refall
_refine_ls_matrix_type full
_refine_ls_number_parameters 150
_refine_ls_number_reflns 3008
_refine_ls_number_restraints 12
_refine_ls_restrained_S_all 1.135
_refine_ls_R_factor_all 0.0309
_refine_ls_R_factor_gt 0.0249
_refine_ls_shift/su_max 0.001
_refine_ls_shift/su_mean 0.000
_refine_ls_structure_factor_coef Fsqd
_refine_ls_weighting_details 'w=1/[\s^2^(Fo^2^)+(0.0145P)^2^+0.3502P] where P=(Fo^2^+2Fc^2^)/3'
_refine_ls_weighting_scheme calc
_refine_ls_wR_factor_gt 0.0466
_refine_ls_wR_factor_ref 0.0486
_reflns_number_gt 2693
_reflns_number_total 3008
_reflns_threshold_expression 'I > 2\s(I)'
_cod_data_source_file lf3099sup1.cif
_cod_data_source_block BSANEW30-4
_cod_original_cell_volume 438.30(3)
_cod_database_code 2021713
_shelx_space_group_comment
;
The symmetry employed for this shelxl refinement is uniquely defined
by the following loop, which should always be used as a source of
symmetry information in preference to the above space-group names.
They are only intended as comments.
;
_shelx_estimated_absorpt_t_min 0.659
_shelx_estimated_absorpt_t_max 0.805

loop_
_space_group_symop_operation_xyz
'x, y, z'
'-x, -y, -z'

loop_
_atom_site_type_symbol
_atom_site_label
_atom_site_fract_x
_atom_site_fract_y
_atom_site_fract_z
_atom_site_U_iso_or_equiv
_atom_site_adp_type
_atom_site_calc_flag
_atom_site_occupancy
C C1 0.3837(4) -0.0634(3) 0.6404(3) 0.0139(4) Uani d 1
C C2 0.3793(4) -0.2423(3) 0.6071(3) 0.0150(5) Uani d 1
C C3 0.6168(4) -0.1778(3) 0.6543(3) 0.0150(5) Uani d 1
C C4 0.6245(4) 0.0030(3) 0.6912(3) 0.0137(4) Uani d 1
Ba Ba1 0.13547(2) 0.29336(2) 0.63490(2) 0.01391(5) Uani d 1
O O1 0.2349(3) -0.0009(2) 0.6159(2) 0.0210(4) Uani d 1
O O2 0.2253(3) -0.3865(2) 0.5476(3) 0.0223(4) Uani d 1
O O3 0.7560(3) -0.2488(3) 0.6517(2) 0.0215(4) Uani d 1
O O4 0.7730(3) 0.1521(2) 0.7355(2) 0.0202(4) Uani d 1
O O5 0.6009(3) 0.4236(3) 0.7515(3) 0.0260(4) Uani d 1
O O6 0.2632(5) 0.5636(3) 0.9029(3) 0.0402(6) Uani d 1
O O7 0.2694(4) 0.2102(3) 0.9467(3) 0.0346(5) Uani d 1
O O8 1.1200(4) -0.1578(3) 0.9193(3) 0.0325(5) Uani d 1
H H7B 0.239(5) 0.102(2) 0.938(4) 0.036(11) Uiso d 1
H H7A 0.402(3) 0.261(4) 0.996(4) 0.033(10) Uiso d 1
H H8A 1.076(7) -0.169(7) 0.998(3) 0.076(17) Uiso d 1
H H8B 1.010(5) -0.178(5) 0.836(3) 0.049(12) Uiso d 1
H H5A 0.648(7) 0.506(4) 0.707(5) 0.072(16) Uiso d 1
H H5B 0.649(7) 0.344(4) 0.735(5) 0.056(13) Uiso d 1
H H6A 0.214(8) 0.648(5) 0.903(5) 0.074(16) Uiso d 1
H H6B 0.281(7) 0.538(5) 0.995(3) 0.057(14) Uiso d 1

loop_
_atom_site_aniso_label
_atom_site_aniso_U_11
_atom_site_aniso_U_22
_atom_site_aniso_U_33
_atom_site_aniso_U_12
_atom_site_aniso_U_13
_atom_site_aniso_U_23
C1 0.0128(10) 0.0149(11) 0.0144(11) 0.0041(9) 0.0056(9) 0.0050(9)
C2 0.0141(11) 0.0149(11) 0.0171(12) 0.0055(9) 0.0053(9) 0.0066(9)
C3 0.0151(11) 0.0156(12) 0.0151(12) 0.0058(9) 0.0050(9) 0.0058(9)
C4 0.0133(10) 0.0146(11) 0.0128(11) 0.0042(9) 0.0044(9) 0.0027(9)
Ba1 0.01250(7) 0.01207(7) 0.01781(8) 0.00464(5) 0.00548(5) 0.00364(5)
O1 0.0175(9) 0.0192(9) 0.0300(11) 0.0103(7) 0.0089(8) 0.0054(8)
O2 0.0158(9) 0.0123(9) 0.0330(11) 0.0012(7) 0.0034(8) 0.0051(8)
O3 0.0172(9) 0.0232(10) 0.0282(11) 0.0114(8) 0.0086(8) 0.0063(8)
O4 0.0173(9) 0.0142(9) 0.0236(10) -0.0002(7) 0.0057(8) 0.0018(7)
O5 0.0254(10) 0.0236(11) 0.0339(12) 0.0105(9) 0.0142(9) 0.0087(9)
O6 0.0645(18) 0.0351(14) 0.0261(13) 0.0290(13) 0.0109(12) 0.0048(11)
O7 0.0380(14) 0.0303(13) 0.0299(13) 0.0104(11) 0.0045(11) 0.0078(10)
O8 0.0336(12) 0.0383(13) 0.0241(12) 0.0132(10) 0.0067(10) 0.0081(10)

loop_
_atom_type_symbol
_atom_type_description
_atom_type_scat_dispersion_real
_atom_type_scat_dispersion_imag
_atom_type_scat_source
C C 0.0033 0.0016 'International Tables Vol C Tables 4.2.6.8 and 6.1.1.4'
H H 0.0000 0.0000 'International Tables Vol C Tables 4.2.6.8 and 6.1.1.4'
Ba Ba -0.3244 2.2819 'International Tables Vol C Tables 4.2.6.8 and 6.1.1.4'
O O 0.0106 0.0060 'International Tables Vol C Tables 4.2.6.8 and 6.1.1.4'

loop_
_geom_angle_atom_site_label_1
_geom_angle_atom_site_label_2
_geom_angle_atom_site_label_3
_geom_angle_site_symmetry_1
_geom_angle_site_symmetry_3
_geom_angle
O1 C1 C2 . . 132.1(2)
O1 C1 C4 . . 137.5(2)
C2 C1 C4 . . 89.98(19)
O2 C2 C3 . . 137.0(2)
O2 C2 C1 . . 132.3(2)
C3 C2 C1 . . 90.41(19)
O2 C2 Ba1 . 2_556 55.11(13)
C3 C2 Ba1 . 2_556 154.29(16)
C1 C2 Ba1 . 2_556 79.79(13)
O3 C3 C2 . . 134.2(2)
O3 C3 C4 . . 135.3(2)
C2 C3 C4 . . 90.30(19)
O4 C4 C3 . . 135.1(2)
O4 C4 C1 . . 135.4(2)
C3 C4 C1 . . 89.29(19)
O1 Ba1 O2 . 1_565 141.89(6)
O1 Ba1 O4 . 1_455 95.94(6)
O2 Ba1 O4 1_565 1_455 121.08(6)
O1 Ba1 O6 . . 129.34(7)
O2 Ba1 O6 1_565 . 69.05(7)
O4 Ba1 O6 1_455 . 83.19(7)
O1 Ba1 O5 . . 76.59(6)
O2 Ba1 O5 1_565 . 79.00(6)
O4 Ba1 O5 1_455 . 141.56(6)
O6 Ba1 O5 . . 73.90(8)
O1 Ba1 O7 . . 69.27(7)
O2 Ba1 O7 1_565 . 129.30(7)
O4 Ba1 O7 1_455 . 69.39(7)
O6 Ba1 O7 . . 63.13(7)
O5 Ba1 O7 . . 72.77(7)
O1 Ba1 O3 . 2_656 71.72(6)
O2 Ba1 O3 1_565 2_656 74.54(6)
O4 Ba1 O3 1_455 2_656 137.18(6)
O6 Ba1 O3 . 2_656 136.67(7)
O5 Ba1 O3 . 2_656 76.87(6)
O7 Ba1 O3 . 2_656 134.83(6)
O1 Ba1 O2 . 2_556 133.75(6)
O2 Ba1 O2 1_565 2_556 61.43(6)
O4 Ba1 O2 1_455 2_556 70.28(5)
O6 Ba1 O2 . 2_556 93.74(7)
O5 Ba1 O2 . 2_556 140.28(6)
O7 Ba1 O2 . 2_556 135.28(7)
O3 Ba1 O2 2_656 2_556 88.76(6)
O1 Ba1 O1 . 2_556 69.77(6)
O2 Ba1 O1 1_565 2_556 114.41(6)
O4 Ba1 O1 1_455 2_556 66.86(5)
O6 Ba1 O1 . 2_556 147.06(7)
O5 Ba1 O1 . 2_556 138.71(6)
O7 Ba1 O1 . 2_556 114.66(6)
O3 Ba1 O1 2_656 2_556 70.43(5)
O2 Ba1 O1 2_556 2_556 64.18(5)
O1 Ba1 C2 . 2_556 114.36(6)
O2 Ba1 C2 1_565 2_556 81.14(6)
O4 Ba1 C2 1_455 2_556 59.48(6)
O6 Ba1 C2 . 2_556 108.47(7)
O5 Ba1 C2 . 2_556 157.52(6)
O7 Ba1 C2 . 2_556 128.87(7)
O3 Ba1 C2 2_656 2_556 87.80(6)
O2 Ba1 C2 2_556 2_556 20.79(5)
O1 Ba1 C2 2_556 2_556 44.72(5)
O1 Ba1 Ba1 . 2_556 37.02(4)
O2 Ba1 Ba1 1_565 2_556 135.96(5)
O4 Ba1 Ba1 1_455 2_556 78.90(4)
O6 Ba1 Ba1 . 2_556 154.69(5)
O5 Ba1 Ba1 . 2_556 110.38(5)
O7 Ba1 Ba1 . 2_556 93.65(5)
O3 Ba1 Ba1 2_656 2_556 66.69(4)
O2 Ba1 Ba1 2_556 2_556 96.85(4)
O1 Ba1 Ba1 2_556 2_556 32.75(3)
C2 Ba1 Ba1 2_556 2_556 77.40(4)
O1 Ba1 Ba1 . 2_566 149.10(4)
O2 Ba1 Ba1 1_565 2_566 31.69(4)
O4 Ba1 Ba1 1_455 2_566 95.15(4)
O6 Ba1 Ba1 . 2_566 80.62(5)
O5 Ba1 Ba1 . 2_566 110.62(4)
O7 Ba1 Ba1 . 2_566 141.52(5)
O3 Ba1 Ba1 2_656 2_566 80.58(4)
O2 Ba1 Ba1 2_556 2_566 29.74(4)
O1 Ba1 Ba1 2_556 2_566 88.45(3)
C2 Ba1 Ba1 2_556 2_566 49.75(4)
Ba1 Ba1 Ba1 2_556 2_566 118.514(8)
C1 O1 Ba1 . . 146.27(17)
C1 O1 Ba1 . 2_556 101.01(16)
Ba1 O1 Ba1 . 2_556 110.23(6)
C2 O2 Ba1 . 1_545 133.18(16)
C2 O2 Ba1 . 2_556 104.10(15)
Ba1 O2 Ba1 1_545 2_556 118.57(6)
C3 O3 Ba1 . 2_656 119.53(16)
C4 O4 Ba1 . 1_655 130.53(17)
Ba1 O5 H5A . . 110(3)
Ba1 O5 H5B . . 111(3)
H5A O5 H5B . . 111(3)
Ba1 O6 H6A . . 124(3)
Ba1 O6 H6B . . 118(3)
H6A O6 H6B . . 107(3)
Ba1 O7 H7B . . 110(3)
Ba1 O7 H7A . . 113(3)
H7B O7 H7A . . 109(2)
H8A O8 H8B . . 108(3)

loop_
_geom_bond_atom_site_label_1
_geom_bond_atom_site_label_2
_geom_bond_site_symmetry_2
_geom_bond_distance
C1 O1 . 1.248(3)
C1 C2 . 1.457(3)
C1 C4 . 1.472(3)
C2 O2 . 1.251(3)
C2 C3 . 1.454(3)
C2 Ba1 2_556 3.417(2)
C3 O3 . 1.263(3)
C3 C4 . 1.467(3)
C4 O4 . 1.256(3)
Ba1 O1 . 2.7024(18)
Ba1 O2 1_565 2.7295(18)
Ba1 O4 1_455 2.8067(19)
Ba1 O6 . 2.809(2)
Ba1 O5 . 2.843(2)
Ba1 O7 . 2.851(2)
Ba1 O3 2_656 2.851(2)
Ba1 O2 2_556 2.8901(19)
Ba1 O1 2_556 3.007(2)
Ba1 C2 2_556 3.417(2)
Ba1 Ba1 2_556 4.6868(5)
Ba1 Ba1 2_566 4.8320(4)
O1 Ba1 2_556 3.007(2)
O2 Ba1 1_545 2.7295(18)
O2 Ba1 2_556 2.8901(19)
O3 Ba1 2_656 2.851(2)
O4 Ba1 1_655 2.8068(18)
O5 H5A . 0.835(18)
O5 H5B . 0.831(18)
O6 H6A . 0.853(18)
O6 H6B . 0.842(18)
O7 H7B . 0.833(17)
O7 H7A . 0.827(17)
O8 H8A . 0.836(18)
O8 H8B . 0.846(18)

loop_
_geom_hbond_atom_site_label_D
_geom_hbond_atom_site_label_H
_geom_hbond_atom_site_label_A
_geom_hbond_site_symmetry_A
_geom_hbond_distance_DH
_geom_hbond_distance_HA
_geom_hbond_distance_DA
_geom_hbond_angle_DHA
O7 H7B O8 1_455 0.833(17) 1.995(17) 2.821(3) 171(3)
O7 H7A O6 2_667 0.827(17) 2.149(17) 2.963(4) 168(3)
O8 H8A O4 2_757 0.836(18) 2.25(3) 2.909(3) 136(4)
O8 H8A O7 2_657 0.836(18) 2.46(3) 3.131(4) 138(4)
O8 H8B O3 . 0.846(18) 1.887(19) 2.729(3) 174(4)
O5 H5A O3 1_565 0.835(18) 2.06(2) 2.872(3) 163(4)
O5 H5B O4 . 0.831(18) 2.008(18) 2.831(3) 171(4)
O6 H6A O8 1_465 0.853(18) 1.90(2) 2.756(3) 175(5)
O6 H6B O5 2_667 0.842(18) 2.10(3) 2.899(3) 158(4)

loop_
_geom_torsion_atom_site_label_1
_geom_torsion_atom_site_label_2
_geom_torsion_atom_site_label_3
_geom_torsion_atom_site_label_4
_geom_torsion_site_symmetry_1
_geom_torsion_site_symmetry_4
_geom_torsion
O1 C1 C2 O2 . . -1.9(5)
C4 C1 C2 O2 . . -175.4(3)
O1 C1 C2 C3 . . 172.5(3)
C4 C1 C2 C3 . . -0.94(19)
O1 C1 C2 Ba1 . 2_556 16.4(3)
C4 C1 C2 Ba1 . 2_556 -157.04(15)
O2 C2 C3 O3 . . -0.3(5)
C1 C2 C3 O3 . . -174.3(3)
Ba1 C2 C3 O3 2_556 . -107.4(4)
O2 C2 C3 C4 . . 175.0(3)
C1 C2 C3 C4 . . 0.95(19)
Ba1 C2 C3 C4 2_556 . 67.8(4)
O3 C3 C4 O4 . . -1.1(5)
C2 C3 C4 O4 . . -176.2(3)
O3 C3 C4 C1 . . 174.2(3)
C2 C3 C4 C1 . . -0.94(19)
O1 C1 C4 O4 . . 3.3(5)
C2 C1 C4 O4 . . 176.1(3)
O1 C1 C4 C3 . . -171.9(3)
C2 C1 C4 C3 . . 0.93(19)
C2 C1 O1 Ba1 . . -176.6(2)
C4 C1 O1 Ba1 . . -6.3(6)
C2 C1 O1 Ba1 . 2_556 -18.8(3)
C4 C1 O1 Ba1 . 2_556 151.5(3)
C3 C2 O2 Ba1 . 1_545 54.5(4)
C1 C2 O2 Ba1 . 1_545 -133.6(2)
Ba1 C2 O2 Ba1 2_556 1_545 -155.8(3)
C3 C2 O2 Ba1 . 2_556 -149.7(3)
C1 C2 O2 Ba1 . 2_556 22.2(3)
C2 C3 O3 Ba1 . 2_656 85.9(3)
C4 C3 O3 Ba1 . 2_656 -87.3(3)
C3 C4 O4 Ba1 . 1_655 41.8(4)
C1 C4 O4 Ba1 . 1_655 -131.4(3)

_cod_database_fobs_code 2021713
